data_7236873
loop_
_publ_author_name
'Iijima, Kodai'
'Le Gal, Yann'
'Higashino, Toshiki'
'Lorcy, Dominique'
'Mori, Takehiko'

_publ_section_title
;
 Birhodanines and their sulfur analogues for air-stable n-channel organic
 transistors
;
_journal_issue 35
_journal_name_full 'Journal of Materials Chemistry C'
_journal_page_first 9121
_journal_paper_doi 10.1039/C7TC02886E
_journal_volume 5
_journal_year 2017
_chemical_compound_source 'synthesis as described'
_chemical_formula_moiety 'C3 H3.50 N0.50 S1.50'
_chemical_formula_sum 'C3 H3.5 N0.5 S1.5'
_chemical_formula_weight 94.65
_space_group_crystal_system triclinic
_space_group_IT_number 2
_space_group_name_Hall '-P 1'
_space_group_name_H-M_alt 'P -1'
_atom_sites_solution_hydrogens geom
_atom_sites_solution_primary direct
_atom_sites_solution_secondary difmap
_audit_update_record
;
2017-06-27 deposited with the CCDC.
2017-08-16 downloaded from the CCDC.
;
_cell_angle_alpha 90.248(2)
_cell_angle_beta 97.646(2)
_cell_angle_gamma 98.184(2)
_cell_formula_units_Z 4
_cell_length_a 4.3845(2)
_cell_length_b 7.1311(4)
_cell_length_c 12.7965(6)
_cell_measurement_reflns_used 6223
_cell_measurement_temperature 150(2)
_cell_measurement_theta_max 27.48
_cell_measurement_theta_min 2.89
_cell_measurement_wavelength 0.71073
_cell_volume 392.39(3)
_computing_cell_refinement 'APEX2 (Bruker, 2014); SAINT (Bruker, 2014)'
_computing_data_collection 'SAINT (Bruker, 2014); XPREP (Sheldrick, 2014)'
_computing_data_reduction 'SAINT (Bruker, 2014); XPREP (Sheldrick, 2014)'
_computing_molecular_graphics 'Ortep-3 for Windows (Farrugia, 1997)'
_computing_publication_material 'CRYSCALc (T. Roisnel, local program, 2015)'
_computing_structure_refinement 'SHELXL-97 (Sheldrick, 1997)'
_computing_structure_solution 'SIR97 (Altomare et al., 1999)'
_diffrn_ambient_temperature 150(2)
_diffrn_detector '(CMOS) PHOTON 100'
_diffrn_measured_fraction_theta_full 0.992
_diffrn_measured_fraction_theta_max 0.992
_diffrn_measurement_device_type 'D8 VENTURE Bruker AXS'
_diffrn_measurement_method 'rotation images'
_diffrn_radiation_monochromator 'multilayer monochromator'
_diffrn_radiation_probe x-ray
_diffrn_radiation_source 'Incoatec microfocus sealed tube'
_diffrn_radiation_type MoK\a
_diffrn_radiation_wavelength 0.71073
_diffrn_reflns_av_R_equivalents 0.0202
_diffrn_reflns_av_unetI/netI 0.0168
_diffrn_reflns_limit_h_max 5
_diffrn_reflns_limit_h_min -5
_diffrn_reflns_limit_k_max 9
_diffrn_reflns_limit_k_min -9
_diffrn_reflns_limit_l_max 16
_diffrn_reflns_limit_l_min -16
_diffrn_reflns_number 7560
_diffrn_reflns_theta_full 27.48
_diffrn_reflns_theta_max 27.48
_diffrn_reflns_theta_min 3.21
_exptl_absorpt_coefficient_mu 0.861
_exptl_absorpt_correction_T_max 0.933
_exptl_absorpt_correction_T_min 0.855
_exptl_absorpt_correction_type multi-scan
_exptl_absorpt_process_details
;
  [Sheldrick, G.M. (2014). SADABS Bruker AXS Inc., Madison, Wisconsin, USA]
;
_exptl_crystal_colour black
_exptl_crystal_density_diffrn 1.602
_exptl_crystal_density_method 'not measured'
_exptl_crystal_description prism
_exptl_crystal_F_000 196
_exptl_crystal_size_max 0.500
_exptl_crystal_size_mid 0.100
_exptl_crystal_size_min 0.080
_refine_diff_density_max 0.367
_refine_diff_density_min -0.181
_refine_diff_density_rms 0.047
_refine_ls_extinction_method none
_refine_ls_goodness_of_fit_ref 1.071
_refine_ls_hydrogen_treatment constr
_refine_ls_matrix_type full
_refine_ls_number_parameters 92
_refine_ls_number_reflns 1789
_refine_ls_number_restraints 0
_refine_ls_restrained_S_all 1.071
_refine_ls_R_factor_all 0.0202
_refine_ls_R_factor_gt 0.0187
_refine_ls_shift/su_max 0.003
_refine_ls_shift/su_mean 0.000
_refine_ls_structure_factor_coef Fsqd
_refine_ls_weighting_details 'calc w=1/[\s^2^(Fo^2^)+(0.0177P)^2^+0.1847P] where P=(Fo^2^+2Fc^2^)/3'
_refine_ls_weighting_scheme calc
_refine_ls_wR_factor_gt 0.0468
_refine_ls_wR_factor_ref 0.0476
_reflns_number_gt 1703
_reflns_number_total 1789
_reflns_threshold_expression >2sigma(I)
_cod_data_source_file c7tc02886e2.cif
_cod_data_source_block KI27
_cod_depositor_comments
;
The following automatic conversions were performed:

data item '_space_group_crystal_system' value 'Triclinic' was changed
to 'triclinic' in accordance with the
/home/saulius/struct/COD-crude-data/automatic-downloads/DataCite-retrospective/RSC/depositions/lib/dictionaries/cif_core.dic
dictionary named 'cif_core.dic' version 2.4.2 last updated on
2011-04-26.

Automatic conversion script
Id: cif_fix_values 6909 2019-04-08 15:41:33Z antanas 
;
_cod_original_formula_sum 'C3 H3.50 N0.50 S1.50'
_cod_database_code 7236873

loop_
_space_group_symop_operation_xyz
x,y,z
-x,-y,-z

loop_
_atom_site_label
_atom_site_type_symbol
_atom_site_fract_x
_atom_site_fract_y
_atom_site_fract_z
_atom_site_U_iso_or_equiv
_atom_site_adp_type
_atom_site_occupancy
_atom_site_symmetry_multiplicity
_atom_site_calc_flag
_atom_site_refinement_flags
C1 C 0.5426(2) 0.46725(15) 0.45429(8) 0.0117(2) Uani 1 1 d .
C2 C 0.7400(2) 0.58181(15) 0.38813(8) 0.0126(2) Uani 1 1 d .
C3 C 0.6417(3) 0.29159(16) 0.29471(9) 0.0143(2) Uani 1 1 d .
C4 C 0.9701(3) 0.55870(16) 0.22101(9) 0.0158(2) Uani 1 1 d .
H4A H 1.0717 0.4600 0.1904 0.019 Uiso 1 1 calc R
H4B H 1.1349 0.6597 0.2532 0.019 Uiso 1 1 calc R
C5 C 0.7603(3) 0.64170(16) 0.13397(9) 0.0170(2) Uani 1 1 d .
H5A H 0.6119 0.5379 0.0963 0.020 Uiso 1 1 calc R
H5B H 0.6388 0.7281 0.1660 0.020 Uiso 1 1 calc R
C6 C 0.9462(3) 0.75020(19) 0.05531(10) 0.0243(3) Uani 1 1 d .
H6A H 1.0846 0.8577 0.0916 0.037 Uiso 1 1 calc R
H6B H 0.8033 0.7969 -0.0008 0.037 Uiso 1 1 calc R
H6C H 1.0702 0.6658 0.0246 0.037 Uiso 1 1 calc R
S1 S 0.43269(6) 0.23729(4) 0.40121(2) 0.01338(8) Uani 1 1 d .
S2 S 0.65016(8) 0.13611(4) 0.20114(2) 0.02209(9) Uani 1 1 d .
S3 S 0.88377(7) 0.80638(4) 0.41002(2) 0.01792(8) Uani 1 1 d .
N1 N 0.7897(2) 0.47528(13) 0.30278(7) 0.01309(19) Uani 1 1 d .

loop_
_atom_site_aniso_label
_atom_site_aniso_U_11
_atom_site_aniso_U_22
_atom_site_aniso_U_33
_atom_site_aniso_U_23
_atom_site_aniso_U_13
_atom_site_aniso_U_12
C1 0.0129(5) 0.0087(5) 0.0124(5) 0.0005(4) -0.0016(4) 0.0010(4)
C2 0.0126(5) 0.0123(5) 0.0121(5) 0.0005(4) -0.0015(4) 0.0026(4)
C3 0.0151(5) 0.0138(5) 0.0139(5) 0.0003(4) -0.0011(4) 0.0045(4)
C4 0.0144(5) 0.0194(6) 0.0146(5) 0.0019(4) 0.0045(4) 0.0030(4)
C5 0.0174(5) 0.0172(5) 0.0162(5) 0.0023(4) 0.0018(4) 0.0025(4)
C6 0.0276(6) 0.0243(6) 0.0205(6) 0.0075(5) 0.0040(5) 0.0008(5)
S1 0.01724(14) 0.00846(13) 0.01349(13) -0.00130(9) 0.00074(10) -0.00008(9)
S2 0.03230(18) 0.01666(15) 0.01788(15) -0.00588(11) 0.00414(12) 0.00495(12)
S3 0.02281(15) 0.01072(13) 0.01872(14) -0.00042(10) 0.00411(11) -0.00389(10)
N1 0.0138(4) 0.0131(4) 0.0123(4) 0.0005(3) 0.0012(3) 0.0022(3)

loop_
_atom_type_symbol
_atom_type_description
_atom_type_scat_dispersion_real
_atom_type_scat_dispersion_imag
_atom_type_scat_source
C C 0.0033 0.0016 'International Tables Vol C Tables 4.2.6.8 and 6.1.1.4'
H H 0.0000 0.0000 'International Tables Vol C Tables 4.2.6.8 and 6.1.1.4'
S S 0.1246 0.1234 'International Tables Vol C Tables 4.2.6.8 and 6.1.1.4'
N N 0.0061 0.0033 'International Tables Vol C Tables 4.2.6.8 and 6.1.1.4'

loop_
_geom_angle_atom_site_label_1
_geom_angle_atom_site_label_2
_geom_angle_atom_site_label_3
_geom_angle
_geom_angle_site_symmetry_1
C1 C1 C2 124.11(12) 2_666
C1 C1 S1 125.19(11) 2_666
C2 C1 S1 110.70(8) .
N1 C2 C1 110.61(9) .
N1 C2 S3 124.02(8) .
C1 C2 S3 125.37(8) .
N1 C3 S2 126.81(9) .
N1 C3 S1 111.08(8) .
S2 C3 S1 122.11(7) .
N1 C4 C5 110.77(9) .
N1 C4 H4A 109.5 .
C5 C4 H4A 109.5 .
N1 C4 H4B 109.5 .
C5 C4 H4B 109.5 .
H4A C4 H4B 108.1 .
C6 C5 C4 111.88(10) .
C6 C5 H5A 109.2 .
C4 C5 H5A 109.2 .
C6 C5 H5B 109.2 .
C4 C5 H5B 109.2 .
H5A C5 H5B 107.9 .
C5 C6 H6A 109.5 .
C5 C6 H6B 109.5 .
H6A C6 H6B 109.5 .
C5 C6 H6C 109.5 .
H6A C6 H6C 109.5 .
H6B C6 H6C 109.5 .
C1 S1 C3 91.43(5) .
C3 N1 C2 116.15(9) .
C3 N1 C4 121.86(9) .
C2 N1 C4 121.81(9) .

loop_
_geom_bond_atom_site_label_1
_geom_bond_atom_site_label_2
_geom_bond_distance
_geom_bond_site_symmetry_2
C1 C1 1.374(2) 2_666
C1 C2 1.4606(15) .
C1 S1 1.7495(11) .
C2 N1 1.3860(14) .
C2 S3 1.6438(11) .
C3 N1 1.3735(14) .
C3 S2 1.6359(11) .
C3 S1 1.7559(12) .
C4 N1 1.4717(14) .
C4 C5 1.5248(15) .
C4 H4A 0.9900 .
C4 H4B 0.9900 .
C5 C6 1.5237(16) .
C5 H5A 0.9900 .
C5 H5B 0.9900 .
C6 H6A 0.9800 .
C6 H6B 0.9800 .
C6 H6C 0.9800 .

loop_
_geom_torsion_atom_site_label_1
_geom_torsion_atom_site_label_2
_geom_torsion_atom_site_label_3
_geom_torsion_atom_site_label_4
_geom_torsion
_geom_torsion_site_symmetry_1
C1 C1 C2 N1 178.72(12) 2_666
S1 C1 C2 N1 -1.08(11) .
C1 C1 C2 S3 -1.65(19) 2_666
S1 C1 C2 S3 178.55(6) .
N1 C4 C5 C6 172.99(10) .
C1 C1 S1 C3 -179.83(13) 2_666
C2 C1 S1 C3 -0.04(8) .
N1 C3 S1 C1 1.16(8) .
S2 C3 S1 C1 -179.13(7) .
S2 C3 N1 C2 178.20(8) .
S1 C3 N1 C2 -2.10(12) .
S2 C3 N1 C4 2.95(15) .
S1 C3 N1 C4 -177.36(8) .
C1 C2 N1 C3 2.06(13) .
S3 C2 N1 C3 -177.57(8) .
C1 C2 N1 C4 177.32(9) .
S3 C2 N1 C4 -2.31(14) .
C5 C4 N1 C3 86.66(12) .
C5 C4 N1 C2 -88.33(12) .
